data_7043216
loop_
_publ_author_name
'Mukherjee, Debabrata'
'Shirase, Satoru'
'Beckerle, Klaus'
'Spaniol, Thomas Paul'
'Mashima, Kazushi'
'Okuda, Jun'

_publ_section_title
;
 Group 2 metal (Mg, Ca, Sr) silylamides supported by a cyclen-derived
 macrocyclic polyamine
;
_journal_name_full 'Dalton Trans.'
_journal_paper_doi 10.1039/C7DT01727H
_journal_year 2017
_chemical_formula_moiety 'C21 H56 N6 Si4 Sr'
_chemical_formula_sum 'C21 H56 N6 Si4 Sr'
_chemical_formula_weight 592.69
_chemical_name_systematic
;
 ?
;
_chemical_properties_physical ', Air-sensitive,Moisture-sensitive,Oxygen-sensitive'
_space_group_crystal_system orthorhombic
_space_group_IT_number 19
_space_group_name_Hall 'P 2ac 2ab'
_space_group_name_H-M_alt 'P 21 21 21'
_symmetry_space_group_name_Hall 'P 2ac 2ab'
_symmetry_space_group_name_H-M 'P 21 21 21'
_atom_sites_solution_hydrogens mixed
_audit_creation_method SHELXL-2013
_audit_update_record
;
2017-03-13 deposited with the CCDC.
2017-06-02 downloaded from the CCDC.
;
_cell_angle_alpha 90
_cell_angle_beta 90
_cell_angle_gamma 90
_cell_formula_units_Z 4
_cell_length_a 10.6835(18)
_cell_length_b 17.274(3)
_cell_length_c 17.745(3)
_cell_measurement_reflns_used 2063
_cell_measurement_temperature 100(2)
_cell_measurement_theta_max 23.53
_cell_measurement_theta_min 2.23
_cell_volume 3274.8(10)
_computing_cell_refinement 'Bruker SMART (2001)'
_computing_data_collection 'Bruker SMART (2001)'
_computing_data_reduction 'Bruker SAINT+ (1999)'
_computing_molecular_graphics 'ORTEP-III (Farrugia, 1999)'
_computing_structure_refinement 'SHELXL-2013 (Sheldrick, 2013)'
_computing_structure_solution 'SIR-92 (Altomare 1992)'
_diffrn_ambient_temperature 100(2)
_diffrn_measured_fraction_theta_full 0.953
_diffrn_measured_fraction_theta_max 0.938
_diffrn_measurement_device_type 'Bruker APEX-I CCD'
_diffrn_measurement_method '\w scans'
_diffrn_radiation_monochromator 'multilayer optics'
_diffrn_radiation_source microsource
_diffrn_radiation_type MoK\a
_diffrn_radiation_wavelength 0.71073
_diffrn_reflns_av_R_equivalents 0.0603
_diffrn_reflns_av_unetI/netI 0.1437
_diffrn_reflns_Laue_measured_fraction_full 0.953
_diffrn_reflns_Laue_measured_fraction_max 0.938
_diffrn_reflns_limit_h_max 8
_diffrn_reflns_limit_h_min -13
_diffrn_reflns_limit_k_max 18
_diffrn_reflns_limit_k_min -19
_diffrn_reflns_limit_l_max 22
_diffrn_reflns_limit_l_min -17
_diffrn_reflns_number 10065
_diffrn_reflns_point_group_measured_fraction_full 0.935
_diffrn_reflns_point_group_measured_fraction_max 0.914
_diffrn_reflns_theta_full 25.000
_diffrn_reflns_theta_max 26.419
_diffrn_reflns_theta_min 1.645
_exptl_absorpt_coefficient_mu 1.812
_exptl_absorpt_correction_T_max 0.7454
_exptl_absorpt_correction_T_min 0.4237
_exptl_absorpt_correction_type multi-scan
_exptl_absorpt_process_details 'Sadabs Bruker'
_exptl_crystal_colour colourless
_exptl_crystal_density_diffrn 1.202
_exptl_crystal_description block
_exptl_crystal_F_000 1272
_exptl_crystal_recrystallization_method 'Re-crystallisation from solvent: thf and pentane'
_exptl_crystal_size_max 0.270
_exptl_crystal_size_mid 0.160
_exptl_crystal_size_min 0.130
_refine_diff_density_max 0.707
_refine_diff_density_min -1.104
_refine_diff_density_rms 0.099
_refine_ls_abs_structure_details
;
 Flack x determined using 1499 quotients [(I+)-(I-)]/[(I+)+(I-)]
 (Parsons and Flack (2004), Acta Cryst. A60, s61).
;
_refine_ls_abs_structure_Flack 0.092(10)
_refine_ls_extinction_method none
_refine_ls_goodness_of_fit_ref 0.928
_refine_ls_hydrogen_treatment mixed
_refine_ls_matrix_type full
_refine_ls_number_parameters 305
_refine_ls_number_reflns 6158
_refine_ls_number_restraints 0
_refine_ls_restrained_S_all 0.928
_refine_ls_R_factor_all 0.0894
_refine_ls_R_factor_gt 0.0572
_refine_ls_shift/su_max 0.000
_refine_ls_shift/su_mean 0.000
_refine_ls_structure_factor_coef Fsqd
_refine_ls_weighting_details 'w=1/[\s^2^(Fo^2^)] where P=(Fo^2^+2Fc^2^)/3'
_refine_ls_weighting_scheme calc
_refine_ls_wR_factor_gt 0.1131
_refine_ls_wR_factor_ref 0.1262
_reflns_Friedel_coverage 0.740
_reflns_Friedel_fraction_full 0.912
_reflns_Friedel_fraction_max 0.884
_reflns_number_gt 4488
_reflns_number_total 6158
_reflns_threshold_expression 'I > 2\s(I)'
_cod_data_source_file c7dt01727h2.cif
_cod_data_source_block 4
_cod_database_code 7043216
_shelx_space_group_comment
;
The symmetry employed for this shelxl refinement is uniquely defined
by the following loop, which should always be used as a source of
symmetry information in preference to the above space-group names.
They are only intended as comments.
;
_shelx_estimated_absorpt_t_min 0.640
_shelx_estimated_absorpt_t_max 0.799
_shelxl_version_number 2013-4

loop_
_space_group_symop_operation_xyz
'x, y, z'
'-x+1/2, -y, z+1/2'
'x+1/2, -y+1/2, -z'
'-x, y+1/2, -z+1/2'

loop_
_atom_site_label
_atom_site_type_symbol
_atom_site_fract_x
_atom_site_fract_y
_atom_site_fract_z
_atom_site_U_iso_or_equiv
_atom_site_adp_type
_atom_site_occupancy
_atom_site_site_symmetry_order
_atom_site_calc_flag
_atom_site_refinement_flags_posn
_atom_site_refinement_flags_adp
Sr1 Sr 0.41193(5) -0.00244(5) 0.11580(4) 0.01825(19) Uani 1 1 d . .
Si1 Si 0.42579(19) -0.18559(13) 0.07230(14) 0.0229(5) Uani 1 1 d . .
Si2 Si 0.18787(18) -0.16920(15) 0.16240(15) 0.0286(6) Uani 1 1 d . .
H2 H 0.175(7) -0.252(4) 0.158(5) 0.034 Uiso 1 1 d . U
Si3 Si 0.17332(19) 0.10079(15) 0.02978(15) 0.0255(6) Uani 1 1 d . .
Si4 Si 0.16379(18) 0.12345(15) 0.19670(15) 0.0257(6) Uani 1 1 d . .
N1 N 0.5627(5) -0.1244(4) 0.0699(4) 0.0209(16) Uani 1 1 d . .
N2 N 0.5728(5) -0.0453(4) 0.2265(4) 0.0228(16) Uani 1 1 d . .
N3 N 0.5877(5) 0.1105(4) 0.1489(4) 0.0246(16) Uani 1 1 d . .
N4 N 0.5817(6) 0.0324(4) -0.0066(4) 0.0285(17) Uani 1 1 d . .
N5 N 0.3258(5) -0.1378(4) 0.1278(4) 0.0262(17) Uani 1 1 d . .
N6 N 0.2214(5) 0.0839(4) 0.1176(4) 0.0201(15) Uani 1 1 d . .
C1 C 0.6568(7) -0.1380(5) 0.1292(5) 0.032(2) Uani 1 1 d . .
H1A H 0.7292 -0.1035 0.1198 0.039 Uiso 1 1 calc R U
H1B H 0.6868 -0.1920 0.1249 0.039 Uiso 1 1 calc R U
C2 C 0.6124(8) -0.1250(5) 0.2084(5) 0.034(2) Uani 1 1 d . .
H2A H 0.5411 -0.1602 0.2181 0.041 Uiso 1 1 calc R U
H2B H 0.6807 -0.1398 0.2433 0.041 Uiso 1 1 calc R U
C3 C 0.6799(6) 0.0070(6) 0.2318(5) 0.033(2) Uani 1 1 d . .
H3A H 0.7403 -0.0057 0.1913 0.040 Uiso 1 1 calc R U
H3B H 0.7224 -0.0012 0.2808 0.040 Uiso 1 1 calc R U
C4 C 0.6428(7) 0.0904(6) 0.2251(6) 0.034(3) Uani 1 1 d . .
H4A H 0.7173 0.1232 0.2341 0.041 Uiso 1 1 calc R U
H4B H 0.5805 0.1025 0.2647 0.041 Uiso 1 1 calc R U
C5 C 0.6873(7) 0.1140(5) 0.0925(5) 0.033(2) Uani 1 1 d . .
H5A H 0.7461 0.0706 0.1012 0.040 Uiso 1 1 calc R U
H5B H 0.7344 0.1629 0.0992 0.040 Uiso 1 1 calc R U
C6 C 0.6401(7) 0.1099(6) 0.0133(6) 0.035(3) Uani 1 1 d . .
H6A H 0.7105 0.1201 -0.0216 0.042 Uiso 1 1 calc R U
H6B H 0.5770 0.1511 0.0057 0.042 Uiso 1 1 calc R U
C7 C 0.6781(7) -0.0283(5) -0.0105(5) 0.036(3) Uani 1 1 d . .
H7A H 0.7397 -0.0198 0.0303 0.044 Uiso 1 1 calc R U
H7B H 0.7230 -0.0238 -0.0592 0.044 Uiso 1 1 calc R U
C8 C 0.6251(7) -0.1097(5) -0.0035(6) 0.031(2) Uani 1 1 d . .
H8A H 0.5640 -0.1183 -0.0445 0.038 Uiso 1 1 calc R U
H8B H 0.6939 -0.1475 -0.0100 0.038 Uiso 1 1 calc R U
C9 C 0.5112(7) -0.0500(5) 0.3007(5) 0.036(2) Uani 1 1 d . .
H9A H 0.4334 -0.0796 0.2961 0.054 Uiso 1 1 calc R U
H9B H 0.4921 0.0024 0.3187 0.054 Uiso 1 1 calc R U
H9C H 0.5671 -0.0757 0.3366 0.054 Uiso 1 1 calc R U
C10 C 0.5245(7) 0.1866(5) 0.1551(5) 0.031(2) Uani 1 1 d . .
H10A H 0.5833 0.2248 0.1755 0.047 Uiso 1 1 calc R U
H10B H 0.4523 0.1820 0.1889 0.047 Uiso 1 1 calc R U
H10C H 0.4962 0.2032 0.1052 0.047 Uiso 1 1 calc R U
C11 C 0.5242(7) 0.0409(5) -0.0823(5) 0.033(2) Uani 1 1 d . .
H11A H 0.5885 0.0564 -0.1187 0.049 Uiso 1 1 calc R U
H11B H 0.4586 0.0805 -0.0803 0.049 Uiso 1 1 calc R U
H11C H 0.4876 -0.0086 -0.0978 0.049 Uiso 1 1 calc R U
C12 C 0.4727(8) -0.2848(5) 0.1044(6) 0.038(2) Uani 1 1 d . .
H12A H 0.4984 -0.2828 0.1574 0.057 Uiso 1 1 calc R U
H12B H 0.5426 -0.3034 0.0736 0.057 Uiso 1 1 calc R U
H12C H 0.4015 -0.3202 0.0991 0.057 Uiso 1 1 calc R U
C13 C 0.3690(7) -0.1961(5) -0.0262(5) 0.031(2) Uani 1 1 d . .
H13A H 0.2938 -0.2287 -0.0268 0.047 Uiso 1 1 calc R U
H13B H 0.4343 -0.2203 -0.0570 0.047 Uiso 1 1 calc R U
H13C H 0.3488 -0.1450 -0.0468 0.047 Uiso 1 1 calc R U
C14 C 0.0480(7) -0.1219(5) 0.1179(6) 0.037(2) Uani 1 1 d . .
H14A H 0.0538 -0.0656 0.1242 0.055 Uiso 1 1 calc R U
H14B H -0.0285 -0.1408 0.1422 0.055 Uiso 1 1 calc R U
H14C H 0.0457 -0.1345 0.0641 0.055 Uiso 1 1 calc R U
C15 C 0.1730(8) -0.1523(6) 0.2655(5) 0.045(3) Uani 1 1 d . .
H15A H 0.2476 -0.1722 0.2912 0.067 Uiso 1 1 calc R U
H15B H 0.0986 -0.1793 0.2845 0.067 Uiso 1 1 calc R U
H15C H 0.1648 -0.0967 0.2751 0.067 Uiso 1 1 calc R U
C16 C 0.2047(7) 0.0144(6) -0.0325(5) 0.034(2) Uani 1 1 d . .
H16A H 0.2936 0.0007 -0.0297 0.051 Uiso 1 1 calc R U
H16B H 0.1828 0.0272 -0.0847 0.051 Uiso 1 1 calc R U
H16C H 0.1539 -0.0295 -0.0155 0.051 Uiso 1 1 calc R U
C17 C 0.2566(8) 0.1860(5) -0.0145(6) 0.041(3) Uani 1 1 d . .
H17A H 0.2353 0.2334 0.0130 0.062 Uiso 1 1 calc R U
H17B H 0.2304 0.1912 -0.0672 0.062 Uiso 1 1 calc R U
H17C H 0.3472 0.1776 -0.0123 0.062 Uiso 1 1 calc R U
C18 C 0.0016(7) 0.1220(6) 0.0176(6) 0.047(3) Uani 1 1 d . .
H18A H -0.0471 0.0756 0.0298 0.070 Uiso 1 1 calc R U
H18B H -0.0146 0.1371 -0.0348 0.070 Uiso 1 1 calc R U
H18C H -0.0227 0.1643 0.0513 0.070 Uiso 1 1 calc R U
C19 C 0.0008(7) 0.0919(6) 0.2224(6) 0.040(3) Uani 1 1 d . .
H19A H -0.0564 0.1040 0.1809 0.060 Uiso 1 1 calc R U
H19B H -0.0263 0.1193 0.2679 0.060 Uiso 1 1 calc R U
H19C H 0.0001 0.0360 0.2318 0.060 Uiso 1 1 calc R U
C20 C 0.1588(8) 0.2319(5) 0.1937(6) 0.046(3) Uani 1 1 d . .
H20A H 0.2423 0.2520 0.1820 0.069 Uiso 1 1 calc R U
H20B H 0.1316 0.2518 0.2427 0.069 Uiso 1 1 calc R U
H20C H 0.0997 0.2487 0.1547 0.069 Uiso 1 1 calc R U
C21 C 0.2613(8) 0.0958(6) 0.2804(5) 0.044(3) Uani 1 1 d . .
H21A H 0.2528 0.0402 0.2899 0.066 Uiso 1 1 calc R U
H21B H 0.2329 0.1247 0.3248 0.066 Uiso 1 1 calc R U
H21C H 0.3493 0.1081 0.2704 0.066 Uiso 1 1 calc R U

loop_
_atom_site_aniso_label
_atom_site_aniso_U_11
_atom_site_aniso_U_22
_atom_site_aniso_U_33
_atom_site_aniso_U_23
_atom_site_aniso_U_13
_atom_site_aniso_U_12
Sr1 0.0094(2) 0.0229(4) 0.0224(4) -0.0008(5) -0.0002(3) 0.0012(3)
Si1 0.0201(9) 0.0217(14) 0.0270(13) 0.0000(12) 0.0012(10) 0.0007(9)
Si2 0.0189(10) 0.0329(17) 0.0340(16) 0.0004(14) 0.0040(10) -0.0068(9)
Si3 0.0155(10) 0.0367(17) 0.0244(14) -0.0031(13) -0.0028(9) 0.0085(10)
Si4 0.0120(9) 0.0387(16) 0.0265(14) -0.0064(13) -0.0003(9) 0.0001(9)
N1 0.017(3) 0.022(4) 0.023(4) 0.001(3) 0.004(3) 0.001(3)
N2 0.015(3) 0.033(5) 0.020(4) 0.001(3) 0.001(3) 0.004(3)
N3 0.011(2) 0.025(4) 0.038(4) -0.003(4) 0.008(3) -0.001(3)
N4 0.020(3) 0.038(5) 0.027(4) 0.006(3) 0.005(3) 0.007(3)
N5 0.016(3) 0.026(4) 0.037(5) 0.000(4) -0.003(3) -0.003(3)
N6 0.009(2) 0.022(4) 0.030(4) -0.002(4) -0.004(3) 0.002(2)
C1 0.027(4) 0.023(5) 0.046(7) -0.005(5) -0.010(4) 0.011(3)
C2 0.031(4) 0.042(7) 0.030(6) 0.009(5) -0.008(4) 0.005(4)
C3 0.015(3) 0.052(6) 0.032(5) 0.007(6) -0.008(3) -0.005(4)
C4 0.020(4) 0.044(7) 0.039(6) -0.019(5) -0.003(4) -0.010(4)
C5 0.021(4) 0.027(6) 0.051(7) -0.001(5) -0.001(4) -0.001(3)
C6 0.016(4) 0.044(7) 0.046(7) 0.008(6) -0.003(4) -0.005(4)
C7 0.021(4) 0.055(7) 0.033(6) 0.001(5) 0.009(4) 0.009(4)
C8 0.025(4) 0.031(6) 0.038(6) -0.012(5) 0.016(4) -0.002(3)
C9 0.027(4) 0.055(7) 0.026(5) 0.006(5) 0.002(4) -0.011(4)
C10 0.024(4) 0.029(6) 0.040(6) -0.002(5) 0.004(4) 0.000(3)
C11 0.028(4) 0.051(7) 0.019(5) 0.002(5) -0.001(4) -0.001(4)
C12 0.039(5) 0.033(6) 0.041(7) -0.001(5) -0.004(5) 0.010(4)
C13 0.032(4) 0.024(6) 0.037(6) -0.002(5) -0.002(4) -0.002(3)
C14 0.025(4) 0.046(6) 0.039(6) 0.000(6) 0.000(4) -0.009(4)
C15 0.028(4) 0.065(8) 0.040(6) -0.002(6) 0.009(4) -0.013(4)
C16 0.023(4) 0.051(7) 0.029(5) -0.006(5) 0.003(3) -0.001(4)
C17 0.047(5) 0.033(7) 0.043(6) -0.003(5) 0.001(5) 0.014(4)
C18 0.023(4) 0.086(9) 0.032(6) -0.016(6) -0.016(4) 0.015(5)
C19 0.017(4) 0.069(8) 0.035(6) -0.006(6) 0.001(4) 0.000(4)
C20 0.027(4) 0.058(7) 0.053(7) -0.023(6) 0.012(5) -0.001(4)
C21 0.026(4) 0.082(8) 0.023(5) -0.007(6) -0.004(4) -0.012(5)

loop_
_atom_type_symbol
_atom_type_description
_atom_type_scat_dispersion_real
_atom_type_scat_dispersion_imag
_atom_type_scat_source
C C 0.0033 0.0016 'International Tables Vol C Tables 4.2.6.8 and 6.1.1.4'
H H 0.0000 0.0000 'International Tables Vol C Tables 4.2.6.8 and 6.1.1.4'
N N 0.0061 0.0033 'International Tables Vol C Tables 4.2.6.8 and 6.1.1.4'
Si Si 0.0817 0.0704 'International Tables Vol C Tables 4.2.6.8 and 6.1.1.4'
Sr Sr -1.5307 3.2498 'International Tables Vol C Tables 4.2.6.8 and 6.1.1.4'

loop_
_geom_angle_atom_site_label_1
_geom_angle_atom_site_label_2
_geom_angle_atom_site_label_3
_geom_angle
N5 Sr1 N6 104.64(19)
N5 Sr1 N2 85.2(2)
N6 Sr1 N2 131.5(2)
N5 Sr1 N3 151.9(2)
N6 Sr1 N3 97.34(19)
N2 Sr1 N3 67.0(2)
N5 Sr1 N1 62.12(18)
N6 Sr1 N1 157.0(2)
N2 Sr1 N1 68.77(19)
N3 Sr1 N1 101.74(18)
N5 Sr1 N4 119.0(2)
N6 Sr1 N4 113.1(2)
N2 Sr1 N4 101.72(19)
N3 Sr1 N4 65.7(2)
N1 Sr1 N4 64.73(19)
N6 Sr1 Si1 127.82(14)
N2 Sr1 Si1 83.00(15)
N3 Sr1 Si1 134.65(13)
N4 Sr1 Si1 89.74(14)
N5 Sr1 Si3 104.25(14)
N2 Sr1 Si3 157.72(14)
N3 Sr1 Si3 103.27(14)
N1 Sr1 Si3 133.50(15)
N4 Sr1 Si3 91.35(14)
Si1 Sr1 Si3 115.37(6)
N5 Sr1 Si4 104.46(14)
N2 Sr1 Si4 109.37(14)
N3 Sr1 Si4 89.40(13)
N1 Sr1 Si4 166.35(13)
N4 Sr1 Si4 127.99(14)
Si1 Sr1 Si4 133.75(5)
N5 Si1 N1 104.0(3)
N5 Si1 C13 113.2(4)
N1 Si1 C13 107.4(3)
N5 Si1 C12 116.3(4)
N1 Si1 C12 109.1(3)
C13 Si1 C12 106.5(4)
C13 Si1 Sr1 107.6(3)
C12 Si1 Sr1 145.9(3)
N5 Si2 C15 112.5(4)
N5 Si2 C14 113.8(4)
C15 Si2 C14 106.1(4)
N5 Si2 H2 112(3)
C15 Si2 H2 101(3)
C14 Si2 H2 110(3)
N6 Si3 C18 116.2(4)
N6 Si3 C16 110.8(4)
C18 Si3 C16 105.0(4)
N6 Si3 C17 112.3(4)
C18 Si3 C17 105.0(4)
C16 Si3 C17 106.8(4)
C18 Si3 Sr1 150.2(4)
C16 Si3 Sr1 73.8(3)
C17 Si3 Sr1 103.7(3)
N6 Si4 C20 113.2(4)
N6 Si4 C21 110.8(4)
C20 Si4 C21 107.0(5)
N6 Si4 C19 115.1(4)
C20 Si4 C19 105.6(4)
C21 Si4 C19 104.4(4)
C20 Si4 Sr1 126.4(3)
C21 Si4 Sr1 76.2(3)
C19 Si4 Sr1 125.8(3)
C1 N1 C8 110.3(6)
C1 N1 Si1 116.2(5)
C8 N1 Si1 119.0(5)
C1 N1 Sr1 107.9(5)
C8 N1 Sr1 112.9(5)
Si1 N1 Sr1 88.1(2)
C3 N2 C9 109.1(6)
C3 N2 C2 111.5(6)
C9 N2 C2 105.8(6)
C3 N2 Sr1 112.0(5)
C9 N2 Sr1 112.2(5)
C2 N2 Sr1 106.1(5)
C5 N3 C10 110.2(6)
C5 N3 C4 109.7(6)
C10 N3 C4 108.2(6)
C5 N3 Sr1 112.2(5)
C10 N3 Sr1 109.4(4)
C4 N3 Sr1 106.9(5)
C7 N4 C11 108.5(7)
C7 N4 C6 110.6(6)
C11 N4 C6 107.0(7)
C7 N4 Sr1 109.1(5)
C11 N4 Sr1 116.2(5)
C6 N4 Sr1 105.4(5)
Si1 N5 Si2 127.9(4)
Si1 N5 Sr1 100.1(3)
Si2 N5 Sr1 130.4(3)
Si3 N6 Si4 126.7(3)
Si3 N6 Sr1 109.9(3)
Si4 N6 Sr1 123.2(3)
N1 C1 C2 115.4(6)
N1 C1 H1A 108.4
C2 C1 H1A 108.4
N1 C1 H1B 108.4
C2 C1 H1B 108.4
H1A C1 H1B 107.5
N2 C2 C1 115.7(7)
N2 C2 H2A 108.3
C1 C2 H2A 108.3
N2 C2 H2B 108.3
C1 C2 H2B 108.3
H2A C2 H2B 107.4
N2 C3 C4 112.4(6)
N2 C3 H3A 109.1
C4 C3 H3A 109.1
N2 C3 H3B 109.1
C4 C3 H3B 109.1
H3A C3 H3B 107.8
C3 C4 N3 113.2(7)
C3 C4 H4A 108.9
N3 C4 H4A 108.9
C3 C4 H4B 108.9
N3 C4 H4B 108.9
H4A C4 H4B 107.8
N3 C5 C6 113.3(6)
N3 C5 H5A 108.9
C6 C5 H5A 108.9
N3 C5 H5B 108.9
C6 C5 H5B 108.9
H5A C5 H5B 107.7
C5 C6 N4 113.5(8)
C5 C6 H6A 108.9
N4 C6 H6A 108.9
C5 C6 H6B 108.9
N4 C6 H6B 108.9
H6A C6 H6B 107.7
N4 C7 C8 113.2(6)
N4 C7 H7A 108.9
C8 C7 H7A 108.9
N4 C7 H7B 108.9
C8 C7 H7B 108.9
H7A C7 H7B 107.8
N1 C8 C7 113.4(7)
N1 C8 H8A 108.9
C7 C8 H8A 108.9
N1 C8 H8B 108.9
C7 C8 H8B 108.9
H8A C8 H8B 107.7
N2 C9 H9A 109.5
N2 C9 H9B 109.5
H9A C9 H9B 109.5
N2 C9 H9C 109.5
H9A C9 H9C 109.5
H9B C9 H9C 109.5
N3 C10 H10A 109.5
N3 C10 H10B 109.5
H10A C10 H10B 109.5
N3 C10 H10C 109.5
H10A C10 H10C 109.5
H10B C10 H10C 109.5
N4 C11 H11A 109.5
N4 C11 H11B 109.5
H11A C11 H11B 109.5
N4 C11 H11C 109.5
H11A C11 H11C 109.5
H11B C11 H11C 109.5
Si1 C12 H12A 109.5
Si1 C12 H12B 109.5
H12A C12 H12B 109.5
Si1 C12 H12C 109.5
H12A C12 H12C 109.5
H12B C12 H12C 109.5
Si1 C13 H13A 109.5
Si1 C13 H13B 109.5
H13A C13 H13B 109.5
Si1 C13 H13C 109.5
H13A C13 H13C 109.5
H13B C13 H13C 109.5
Si2 C14 H14A 109.5
Si2 C14 H14B 109.5
H14A C14 H14B 109.5
Si2 C14 H14C 109.5
H14A C14 H14C 109.5
H14B C14 H14C 109.5
Si2 C15 H15A 109.5
Si2 C15 H15B 109.5
H15A C15 H15B 109.5
Si2 C15 H15C 109.5
H15A C15 H15C 109.5
H15B C15 H15C 109.5
Si3 C16 H16A 109.5
Si3 C16 H16B 109.5
H16A C16 H16B 109.5
Si3 C16 H16C 109.5
H16A C16 H16C 109.5
H16B C16 H16C 109.5
Si3 C17 H17A 109.5
Si3 C17 H17B 109.5
H17A C17 H17B 109.5
Si3 C17 H17C 109.5
H17A C17 H17C 109.5
H17B C17 H17C 109.5
Si3 C18 H18A 109.5
Si3 C18 H18B 109.5
H18A C18 H18B 109.5
Si3 C18 H18C 109.5
H18A C18 H18C 109.5
H18B C18 H18C 109.5
Si4 C19 H19A 109.5
Si4 C19 H19B 109.5
H19A C19 H19B 109.5
Si4 C19 H19C 109.5
H19A C19 H19C 109.5
H19B C19 H19C 109.5
Si4 C20 H20A 109.5
Si4 C20 H20B 109.5
H20A C20 H20B 109.5
Si4 C20 H20C 109.5
H20A C20 H20C 109.5
H20B C20 H20C 109.5
Si4 C21 H21A 109.5
Si4 C21 H21B 109.5
H21A C21 H21B 109.5
Si4 C21 H21C 109.5
H21A C21 H21C 109.5
H21B C21 H21C 109.5

loop_
_geom_bond_atom_site_label_1
_geom_bond_atom_site_label_2
_geom_bond_distance
Sr1 N5 2.522(6)
Sr1 N6 2.523(5)
Sr1 N2 2.713(6)
Sr1 N3 2.770(6)
Sr1 N1 2.774(6)
Sr1 N4 2.892(7)
Sr1 Si1 3.260(3)
Sr1 Si3 3.465(2)
Sr1 Si4 3.717(2)
Si1 N5 1.671(7)
Si1 N1 1.805(6)
Si1 C13 1.860(9)
Si1 C12 1.874(9)
Si2 N5 1.686(6)
Si2 C15 1.859(10)
Si2 C14 1.877(8)
Si2 H2 1.44(8)
Si3 N6 1.667(7)
Si3 C18 1.883(8)
Si3 C16 1.886(9)
Si3 C17 1.891(10)
Si4 N6 1.678(7)
Si4 C20 1.876(10)
Si4 C21 1.877(9)
Si4 C19 1.881(8)
N1 C1 1.475(10)
N1 C8 1.484(11)
N2 C3 1.460(10)
N2 C9 1.473(11)
N2 C2 1.476(11)
N3 C5 1.462(10)
N3 C10 1.482(10)
N3 C4 1.515(11)
N4 C7 1.471(9)
N4 C11 1.484(10)
N4 C6 1.519(11)
C1 C2 1.499(12)
C1 H1A 0.9900
C1 H1B 0.9900
C2 H2A 0.9900
C2 H2B 0.9900
C3 C4 1.500(13)
C3 H3A 0.9900
C3 H3B 0.9900
C4 H4A 0.9900
C4 H4B 0.9900
C5 C6 1.495(13)
C5 H5A 0.9900
C5 H5B 0.9900
C6 H6A 0.9900
C6 H6B 0.9900
C7 C8 1.522(12)
C7 H7A 0.9900
C7 H7B 0.9900
C8 H8A 0.9900
C8 H8B 0.9900
C9 H9A 0.9800
C9 H9B 0.9800
C9 H9C 0.9800
C10 H10A 0.9800
C10 H10B 0.9800
C10 H10C 0.9800
C11 H11A 0.9800
C11 H11B 0.9800
C11 H11C 0.9800
C12 H12A 0.9800
C12 H12B 0.9800
C12 H12C 0.9800
C13 H13A 0.9800
C13 H13B 0.9800
C13 H13C 0.9800
C14 H14A 0.9800
C14 H14B 0.9800
C14 H14C 0.9800
C15 H15A 0.9800
C15 H15B 0.9800
C15 H15C 0.9800
C16 H16A 0.9800
C16 H16B 0.9800
C16 H16C 0.9800
C17 H17A 0.9800
C17 H17B 0.9800
C17 H17C 0.9800
C18 H18A 0.9800
C18 H18B 0.9800
C18 H18C 0.9800
C19 H19A 0.9800
C19 H19B 0.9800
C19 H19C 0.9800
C20 H20A 0.9800
C20 H20B 0.9800
C20 H20C 0.9800
C21 H21A 0.9800
C21 H21B 0.9800
C21 H21C 0.9800

loop_
_geom_torsion_atom_site_label_1
_geom_torsion_atom_site_label_2
_geom_torsion_atom_site_label_3
_geom_torsion_atom_site_label_4
_geom_torsion
N5 Si1 N1 C1 89.1(6)
C13 Si1 N1 C1 -150.6(6)
C12 Si1 N1 C1 -35.6(7)
Sr1 Si1 N1 C1 109.0(6)
N5 Si1 N1 C8 -135.3(6)
C13 Si1 N1 C8 -15.0(7)
C12 Si1 N1 C8 100.0(6)
Sr1 Si1 N1 C8 -115.3(6)
N5 Si1 N1 Sr1 -20.0(3)
C13 Si1 N1 Sr1 100.3(3)
C12 Si1 N1 Sr1 -144.7(3)
N1 Si1 N5 Si2 -171.1(5)
C13 Si1 N5 Si2 72.6(6)
C12 Si1 N5 Si2 -51.2(7)
Sr1 Si1 N5 Si2 166.5(7)
N1 Si1 N5 Sr1 22.4(4)
C13 Si1 N5 Sr1 -93.9(4)
C12 Si1 N5 Sr1 142.3(4)
C15 Si2 N5 Si1 130.9(6)
C14 Si2 N5 Si1 -108.4(6)
C15 Si2 N5 Sr1 -66.7(6)
C14 Si2 N5 Sr1 54.0(6)
C18 Si3 N6 Si4 -32.8(6)
C16 Si3 N6 Si4 -152.5(4)
C17 Si3 N6 Si4 88.1(5)
Sr1 Si3 N6 Si4 174.6(6)
C18 Si3 N6 Sr1 152.6(4)
C16 Si3 N6 Sr1 32.9(4)
C17 Si3 N6 Sr1 -86.4(4)
C20 Si4 N6 Si3 -52.8(6)
C21 Si4 N6 Si3 -173.0(5)
C19 Si4 N6 Si3 68.9(6)
Sr1 Si4 N6 Si3 -173.9(7)
C20 Si4 N6 Sr1 121.1(4)
C21 Si4 N6 Sr1 0.9(5)
C19 Si4 N6 Sr1 -117.2(4)
C8 N1 C1 C2 158.7(7)
Si1 N1 C1 C2 -62.0(9)
Sr1 N1 C1 C2 35.0(8)
C3 N2 C2 C1 -72.3(9)
C9 N2 C2 C1 169.3(7)
Sr1 N2 C2 C1 49.8(7)
N1 C1 C2 N2 -62.6(10)
C9 N2 C3 C4 -82.1(9)
C2 N2 C3 C4 161.5(7)
Sr1 N2 C3 C4 42.7(8)
N2 C3 C4 N3 -64.2(9)
C5 N3 C4 C3 -74.5(8)
C10 N3 C4 C3 165.2(6)
Sr1 N3 C4 C3 47.4(7)
C10 N3 C5 C6 -78.1(9)
C4 N3 C5 C6 162.8(7)
Sr1 N3 C5 C6 44.1(9)
N3 C5 C6 N4 -66.6(10)
C7 N4 C6 C5 -69.7(9)
C11 N4 C6 C5 172.3(7)
Sr1 N4 C6 C5 48.1(7)
C11 N4 C7 C8 -82.6(9)
C6 N4 C7 C8 160.3(8)
Sr1 N4 C7 C8 44.8(9)
C1 N1 C8 C7 -77.6(9)
Si1 N1 C8 C7 144.4(6)
Sr1 N1 C8 C7 43.2(8)
N4 C7 C8 N1 -62.3(10)
